data_4073451
loop_
_publ_author_name
'Zhang, Jun'
'Lin, Yue-Jian'
'Jin, Guo-Xin'

_publ_section_title
;
 Synthesis, Characterization, and Ethylene Polymerization of Group IV
 Metal Complexes with Mono-Cp and Tridentate Aryloxide or Arylsulfide
 Ligands
;
_journal_issue 16
_journal_name_full Organometallics
_journal_page_first 4042
_journal_paper_doi 10.1021/om700338y
_journal_volume 26
_journal_year 2007
_chemical_formula_sum 'C23 H24 Cl N O2 Ti'
_chemical_formula_weight 429.78
_chemical_name_systematic
; 
 ? 
;
_space_group_IT_number 14
_symmetry_cell_setting monoclinic
_symmetry_space_group_name_Hall '-P 2yn'
_symmetry_space_group_name_H-M 'P 1 21/n 1'
_atom_sites_solution_hydrogens geom
_atom_sites_solution_primary direct
_atom_sites_solution_secondary difmap
_audit_creation_method SHELXL-97
_cell_angle_alpha 90.00
_cell_angle_beta 105.316(4)
_cell_angle_gamma 90.00
_cell_formula_units_Z 4
_cell_length_a 12.360(3)
_cell_length_b 12.831(3)
_cell_length_c 13.710(4)
_cell_measurement_reflns_used 735
_cell_measurement_temperature 293(2)
_cell_measurement_theta_max 21.781
_cell_measurement_theta_min 2.332
_cell_volume 2097.1(9)
_computing_cell_refinement 'Bruker SMART'
_computing_data_collection 'Bruker SMART'
_computing_data_reduction 'Bruker SHELXTL'
_computing_molecular_graphics 'Bruker SHELXTL'
_computing_publication_material 'Bruker SHELXTL'
_computing_structure_refinement 'SHELXL-97 (Sheldrick, 1997)'
_computing_structure_solution 'SHELXS-97 (Sheldrick, 1990)'
_diffrn_ambient_temperature 293(2)
_diffrn_measured_fraction_theta_full 0.986
_diffrn_measured_fraction_theta_max 0.986
_diffrn_measurement_device_type 'CCD area detector'
_diffrn_measurement_method 'phi and omega scans'
_diffrn_radiation_monochromator graphite
_diffrn_radiation_source 'fine-focus sealed tube'
_diffrn_radiation_type MoK\a
_diffrn_radiation_wavelength 0.71073
_diffrn_reflns_av_R_equivalents 0.0359
_diffrn_reflns_av_sigmaI/netI 0.0623
_diffrn_reflns_limit_h_max 13
_diffrn_reflns_limit_h_min -15
_diffrn_reflns_limit_k_max 16
_diffrn_reflns_limit_k_min -16
_diffrn_reflns_limit_l_max 17
_diffrn_reflns_limit_l_min -9
_diffrn_reflns_number 10386
_diffrn_reflns_theta_full 27.13
_diffrn_reflns_theta_max 27.13
_diffrn_reflns_theta_min 1.97
_exptl_absorpt_coefficient_mu 0.830
_exptl_absorpt_correction_T_max 0.9675
_exptl_absorpt_correction_T_min 0.9365
_exptl_absorpt_correction_type none
_exptl_absorpt_process_details sadabs
_exptl_crystal_density_diffrn 1.361
_exptl_crystal_density_method 'not measured'
_exptl_crystal_F_000 1344
_exptl_crystal_size_max 0.08
_exptl_crystal_size_mid 0.05
_exptl_crystal_size_min 0.04
_refine_diff_density_max 0.403
_refine_diff_density_min -0.242
_refine_diff_density_rms 0.057
_refine_ls_extinction_method none
_refine_ls_goodness_of_fit_ref 0.913
_refine_ls_hydrogen_treatment constr
_refine_ls_matrix_type full
_refine_ls_number_parameters 257
_refine_ls_number_reflns 4577
_refine_ls_number_restraints 0
_refine_ls_restrained_S_all 0.913
_refine_ls_R_factor_all 0.0891
_refine_ls_R_factor_gt 0.0482
_refine_ls_shift/su_max 0.000
_refine_ls_shift/su_mean 0.000
_refine_ls_structure_factor_coef Fsqd
_refine_ls_weighting_details 'calc w=1/[\s^2^(Fo^2^)+(0.0515P)^2^+0.0000P] where P=(Fo^2^+2Fc^2^)/3'
_refine_ls_weighting_scheme calc
_refine_ls_wR_factor_gt 0.1020
_refine_ls_wR_factor_ref 0.1147
_reflns_number_gt 2749
_reflns_number_total 4577
_reflns_threshold_expression >2sigma(I)
_cod_data_source_file om700338y-file002.cif
_cod_data_source_block f60525b
_cod_depositor_comments
;
The following automatic conversions were performed:

'_symmetry_cell_setting' value 'Monoclinic' changed to 'monoclinic'
according to /home/saulius/struct/CIF-dictionaries/cif_core.dic
dictionary named 'cif_core.dic' version 2.4.1 from 2010-06-29.

Automatic conversion script
Id: cif_fix_values 1715 2011-07-08 13:25:40Z adriana 
;
_cod_original_cell_volume 2097.1(10)
_cod_original_sg_symbol_H-M P2(1)/n
_cod_database_code 4073451

loop_
_symmetry_equiv_pos_as_xyz
'x, y, z'
'-x+1/2, y+1/2, -z+1/2'
'-x, -y, -z'
'x-1/2, -y-1/2, z-1/2'

loop_
_atom_site_label
_atom_site_type_symbol
_atom_site_fract_x
_atom_site_fract_y
_atom_site_fract_z
_atom_site_U_iso_or_equiv
_atom_site_adp_type
_atom_site_occupancy
_atom_site_symmetry_multiplicity
_atom_site_calc_flag
_atom_site_refinement_flags
Ti1 Ti 0.27792(4) 0.13208(4) 0.19963(4) 0.04414(16) Uani 1 1 d .
Cl1 Cl 0.33770(7) 0.28100(6) 0.12849(7) 0.0721(3) Uani 1 1 d .
O1 O 0.42901(14) 0.09856(13) 0.25949(13) 0.0450(5) Uani 1 1 d .
O2 O 0.18018(15) 0.22306(13) 0.24665(14) 0.0491(5) Uani 1 1 d .
N1 N 0.26562(17) 0.06276(15) 0.34076(16) 0.0392(5) Uani 1 1 d .
C1 C 0.4848(2) 0.01785(19) 0.30971(19) 0.0398(6) Uani 1 1 d .
C2 C 0.5939(2) -0.0069(2) 0.3028(2) 0.0450(7) Uani 1 1 d .
C3 C 0.6416(2) -0.0969(2) 0.3528(2) 0.0477(7) Uani 1 1 d .
H3 H 0.7117 -0.1169 0.3465 0.057 Uiso 1 1 calc R
C4 C 0.5911(2) -0.1590(2) 0.4119(2) 0.0458(7) Uani 1 1 d .
C5 C 0.4900(2) -0.12826(19) 0.4243(2) 0.0426(6) Uani 1 1 d .
H5 H 0.4576 -0.1655 0.4676 0.051 Uiso 1 1 calc R
C6 C 0.4338(2) -0.04079(18) 0.37251(19) 0.0392(6) Uani 1 1 d .
C7 C 0.3321(2) -0.00657(18) 0.3934(2) 0.0413(6) Uani 1 1 d .
H7 H 0.3125 -0.0360 0.4483 0.050 Uiso 1 1 calc R
C8 C 0.1734(2) 0.10336(19) 0.3722(2) 0.0411(6) Uani 1 1 d .
C9 C 0.1306(2) 0.0682(2) 0.4494(2) 0.0491(7) Uani 1 1 d .
H9 H 0.1576 0.0073 0.4841 0.059 Uiso 1 1 calc R
C10 C 0.0464(2) 0.1255(2) 0.4744(2) 0.0560(8) Uani 1 1 d .
H10 H 0.0181 0.1039 0.5276 0.067 Uiso 1 1 calc R
C11 C 0.0042(2) 0.2148(2) 0.4205(2) 0.0555(8) Uani 1 1 d .
H11 H -0.0522 0.2527 0.4379 0.067 Uiso 1 1 calc R
C12 C 0.0448(2) 0.2476(2) 0.3423(2) 0.0507(7) Uani 1 1 d .
H12 H 0.0146 0.3063 0.3052 0.061 Uiso 1 1 calc R
C13 C 0.1312(2) 0.19314(19) 0.3181(2) 0.0438(6) Uani 1 1 d .
C14 C 0.6554(2) 0.0618(2) 0.2434(2) 0.0584(8) Uani 1 1 d .
C15 C 0.5903(3) 0.0671(3) 0.1323(2) 0.0768(10) Uani 1 1 d .
H15A H 0.5775 -0.0022 0.1053 0.115 Uiso 1 1 calc R
H15B H 0.6327 0.1060 0.0953 0.115 Uiso 1 1 calc R
H15C H 0.5195 0.1009 0.1264 0.115 Uiso 1 1 calc R
C16 C 0.6688(3) 0.1711(3) 0.2898(3) 0.0849(11) Uani 1 1 d .
H16A H 0.7103 0.2140 0.2551 0.127 Uiso 1 1 calc R
H16B H 0.7083 0.1667 0.3601 0.127 Uiso 1 1 calc R
H16C H 0.5961 0.2011 0.2833 0.127 Uiso 1 1 calc R
C17 C 0.7729(3) 0.0192(3) 0.2481(3) 0.0812(11) Uani 1 1 d .
H17A H 0.7662 -0.0484 0.2169 0.122 Uiso 1 1 calc R
H17B H 0.8156 0.0136 0.3174 0.122 Uiso 1 1 calc R
H17C H 0.8103 0.0657 0.2128 0.122 Uiso 1 1 calc R
C18 C 0.6475(2) -0.2578(2) 0.4606(3) 0.0624(9) Uani 1 1 d .
H18A H 0.6296 -0.2689 0.5238 0.094 Uiso 1 1 calc R
H18B H 0.7273 -0.2512 0.4724 0.094 Uiso 1 1 calc R
H18C H 0.6214 -0.3159 0.4166 0.094 Uiso 1 1 calc R
C19 C 0.2809(3) -0.0088(3) 0.0895(4) 0.0857(12) Uani 1 1 d .
H19 H 0.3491 -0.0387 0.0883 0.103 Uiso 1 1 calc R
C20 C 0.2167(5) -0.0389(3) 0.1481(3) 0.0888(13) Uani 1 1 d .
H20 H 0.2324 -0.0932 0.1947 0.107 Uiso 1 1 calc R
C21 C 0.1240(4) 0.0230(5) 0.1285(4) 0.1083(18) Uani 1 1 d .
H21 H 0.0652 0.0192 0.1590 0.130 Uiso 1 1 calc R
C22 C 0.1343(4) 0.0923(4) 0.0548(4) 0.1096(19) Uani 1 1 d .
H22 H 0.0833 0.1441 0.0257 0.131 Uiso 1 1 calc R
C23 C 0.2318(5) 0.0713(4) 0.0327(3) 0.0986(14) Uani 1 1 d .
H23 H 0.2603 0.1067 -0.0143 0.118 Uiso 1 1 calc R

loop_
_atom_site_aniso_label
_atom_site_aniso_U_11
_atom_site_aniso_U_22
_atom_site_aniso_U_33
_atom_site_aniso_U_23
_atom_site_aniso_U_13
_atom_site_aniso_U_12
Ti1 0.0554(3) 0.0362(3) 0.0412(3) 0.0016(2) 0.0134(2) 0.0071(2)
Cl1 0.0918(6) 0.0540(5) 0.0822(6) 0.0223(4) 0.0434(5) 0.0140(4)
O1 0.0500(11) 0.0396(10) 0.0463(11) 0.0069(9) 0.0145(9) 0.0024(8)
O2 0.0621(12) 0.0379(10) 0.0509(12) 0.0058(9) 0.0215(10) 0.0124(9)
N1 0.0442(12) 0.0305(11) 0.0422(13) 0.0006(10) 0.0104(10) -0.0006(10)
C1 0.0471(15) 0.0368(14) 0.0346(15) -0.0041(12) 0.0090(12) -0.0030(12)
C2 0.0440(16) 0.0485(16) 0.0421(16) -0.0073(13) 0.0104(13) -0.0030(12)
C3 0.0420(16) 0.0506(17) 0.0485(18) -0.0096(14) 0.0082(14) 0.0033(13)
C4 0.0448(16) 0.0392(15) 0.0473(17) -0.0066(13) 0.0018(14) 0.0006(12)
C5 0.0505(16) 0.0336(14) 0.0415(15) 0.0001(12) 0.0086(13) -0.0032(12)
C6 0.0453(15) 0.0335(13) 0.0371(15) -0.0036(12) 0.0080(12) -0.0007(11)
C7 0.0505(16) 0.0315(14) 0.0421(16) -0.0012(12) 0.0126(13) -0.0059(12)
C8 0.0404(15) 0.0358(14) 0.0477(17) -0.0022(12) 0.0128(13) -0.0021(11)
C9 0.0461(16) 0.0456(16) 0.0579(19) 0.0042(14) 0.0175(15) -0.0018(13)
C10 0.0504(17) 0.0598(19) 0.064(2) 0.0059(16) 0.0253(16) -0.0050(15)
C11 0.0472(17) 0.0550(18) 0.068(2) -0.0060(17) 0.0210(16) 0.0041(14)
C12 0.0515(17) 0.0427(16) 0.0560(19) -0.0019(14) 0.0107(15) 0.0073(13)
C13 0.0492(16) 0.0373(15) 0.0442(16) -0.0023(13) 0.0109(14) -0.0009(12)
C14 0.0541(19) 0.066(2) 0.059(2) 0.0063(17) 0.0224(17) -0.0023(15)
C15 0.072(2) 0.106(3) 0.059(2) 0.016(2) 0.0290(19) 0.004(2)
C16 0.088(3) 0.067(2) 0.109(3) -0.001(2) 0.042(2) -0.026(2)
C17 0.063(2) 0.103(3) 0.087(3) 0.022(2) 0.036(2) 0.001(2)
C18 0.0555(19) 0.0437(16) 0.082(2) 0.0019(16) 0.0082(18) 0.0074(14)
C19 0.086(3) 0.083(3) 0.084(3) -0.042(2) 0.015(3) 0.013(2)
C20 0.147(4) 0.046(2) 0.054(2) -0.0106(18) -0.008(3) -0.020(3)
C21 0.078(3) 0.145(5) 0.109(4) -0.083(4) 0.038(3) -0.046(3)
C22 0.108(4) 0.086(3) 0.093(4) -0.036(3) -0.045(3) 0.048(3)
C23 0.170(5) 0.084(3) 0.041(2) -0.010(2) 0.027(3) -0.020(3)

loop_
_atom_type_symbol
_atom_type_description
_atom_type_scat_dispersion_real
_atom_type_scat_dispersion_imag
_atom_type_scat_source
C C 0.0033 0.0016 'International Tables Vol C Tables 4.2.6.8 and 6.1.1.4'
H H 0.0000 0.0000 'International Tables Vol C Tables 4.2.6.8 and 6.1.1.4'
N N 0.0061 0.0033 'International Tables Vol C Tables 4.2.6.8 and 6.1.1.4'
O O 0.0106 0.0060 'International Tables Vol C Tables 4.2.6.8 and 6.1.1.4'
Cl Cl 0.1484 0.1585 'International Tables Vol C Tables 4.2.6.8 and 6.1.1.4'
Ti Ti 0.2776 0.4457 'International Tables Vol C Tables 4.2.6.8 and 6.1.1.4'

loop_
_geom_angle_atom_site_label_1
_geom_angle_atom_site_label_2
_geom_angle_atom_site_label_3
_geom_angle
O1 Ti1 O2 129.51(8)
O1 Ti1 N1 79.20(8)
O2 Ti1 N1 75.54(8)
O1 Ti1 C23 107.91(17)
O2 Ti1 C23 121.41(17)
N1 Ti1 C23 132.72(12)
O1 Ti1 C22 139.70(14)
O2 Ti1 C22 90.79(14)
N1 Ti1 C22 116.74(19)
C23 Ti1 C22 33.40(15)
O1 Ti1 Cl1 88.99(6)
O2 Ti1 Cl1 86.52(6)
N1 Ti1 Cl1 143.73(6)
C23 Ti1 Cl1 83.53(11)
C22 Ti1 Cl1 94.38(17)
O1 Ti1 C21 130.17(19)
O2 Ti1 C21 89.38(14)
N1 Ti1 C21 83.47(17)
C23 Ti1 C21 55.68(16)
C22 Ti1 C21 34.08(15)
Cl1 Ti1 C21 128.26(19)
O1 Ti1 C19 85.54(11)
O2 Ti1 C19 143.28(12)
N1 Ti1 C19 105.82(15)
C23 Ti1 C19 32.98(13)
C22 Ti1 C19 55.13(13)
Cl1 Ti1 C19 107.30(14)
C21 Ti1 C19 55.11(14)
O1 Ti1 C20 96.92(14)
O2 Ti1 C20 119.11(16)
N1 Ti1 C20 78.13(12)
C23 Ti1 C20 54.77(14)
C22 Ti1 C20 55.55(14)
Cl1 Ti1 C20 137.73(12)
C21 Ti1 C20 33.51(14)
C19 Ti1 C20 32.58(13)
C1 O1 Ti1 136.27(16)
C13 O2 Ti1 121.40(16)
C7 N1 C8 121.7(2)
C7 N1 Ti1 126.51(18)
C8 N1 Ti1 111.77(16)
O1 C1 C6 118.5(2)
O1 C1 C2 120.9(2)
C6 C1 C2 120.6(2)
C3 C2 C1 116.1(2)
C3 C2 C14 122.3(2)
C1 C2 C14 121.5(2)
C2 C3 C4 124.4(3)
C5 C4 C3 118.2(2)
C5 C4 C18 121.1(3)
C3 C4 C18 120.7(3)
C4 C5 C6 120.9(3)
C5 C6 C1 119.5(2)
C5 C6 C7 119.0(2)
C1 C6 C7 121.1(2)
N1 C7 C6 124.2(2)
C9 C8 C13 120.9(3)
C9 C8 N1 127.9(2)
C13 C8 N1 111.1(2)
C8 C9 C10 118.8(3)
C11 C10 C9 120.4(3)
C12 C11 C10 120.6(3)
C11 C12 C13 119.9(3)
O2 C13 C12 123.8(2)
O2 C13 C8 116.7(2)
C12 C13 C8 119.5(3)
C15 C14 C16 110.1(3)
C15 C14 C2 110.6(2)
C16 C14 C2 108.7(2)
C15 C14 C17 107.5(3)
C16 C14 C17 108.2(3)
C2 C14 C17 111.7(3)
C20 C19 C23 108.9(4)
C20 C19 Ti1 73.9(2)
C23 C19 Ti1 72.7(2)
C19 C20 C21 108.6(4)
C19 C20 Ti1 73.5(2)
C21 C20 Ti1 72.8(2)
C20 C21 C22 106.5(4)
C20 C21 Ti1 73.7(2)
C22 C21 Ti1 72.5(2)
C23 C22 C21 107.3(4)
C23 C22 Ti1 73.2(2)
C21 C22 Ti1 73.5(2)
C19 C23 C22 108.6(4)
C19 C23 Ti1 74.4(2)
C22 C23 Ti1 73.4(2)

loop_
_geom_bond_atom_site_label_1
_geom_bond_atom_site_label_2
_geom_bond_distance
Ti1 O1 1.8805(18)
Ti1 O2 1.9103(17)
Ti1 N1 2.171(2)
Ti1 C23 2.341(4)
Ti1 C22 2.343(4)
Ti1 Cl1 2.3514(10)
Ti1 C21 2.356(4)
Ti1 C19 2.362(3)
Ti1 C20 2.367(3)
O1 C1 1.331(3)
O2 C13 1.337(3)
N1 C7 1.294(3)
N1 C8 1.420(3)
C1 C6 1.411(3)
C1 C2 1.414(3)
C2 C3 1.391(4)
C2 C14 1.531(4)
C3 C4 1.395(4)
C4 C5 1.364(3)
C4 C18 1.514(4)
C5 C6 1.409(3)
C6 C7 1.430(3)
C8 C9 1.378(4)
C8 C13 1.395(3)
C9 C10 1.390(4)
C10 C11 1.389(4)
C11 C12 1.365(4)
C12 C13 1.388(4)
C14 C15 1.525(4)
C14 C16 1.530(4)
C14 C17 1.537(4)
C19 C20 1.326(5)
C19 C23 1.335(5)
C20 C21 1.361(6)
C21 C22 1.377(6)
C22 C23 1.346(6)
